data_1512933
loop_
_publ_author_name
'Timothy J. Boyle'
'Leigh Anna M. Ottley'

_publ_section_title
;
 Structural characterization of the coordination behavior of
 4,4'-di-methoxy,2,2'-di-ol-benzophenone modified metal
 alkoxides
;
_journal_issue 1
_journal_name_full 'Inorganica Chimica Acta'
_journal_page_first 69
_journal_page_last 80
_journal_paper_doi 10.1016/j.ica.2010.08.047
_journal_volume 364
_journal_year 2010
_chemical_formula_sum 'C52 H62 N2 O14 Ti2'
_chemical_formula_weight 1034.84
_chemical_name_systematic
; 
 ? 
;
_space_group_IT_number 2
_symmetry_cell_setting triclinic
_symmetry_space_group_name_Hall '-P 1'
_symmetry_space_group_name_H-M 'P -1'
_atom_sites_solution_hydrogens geom
_atom_sites_solution_primary direct
_atom_sites_solution_secondary difmap
_audit_creation_method SHELXL-97
_cell_angle_alpha 96.958(2)
_cell_angle_beta 90.154(2)
_cell_angle_gamma 110.593(2)
_cell_formula_units_Z 1
_cell_length_a 10.2528(15)
_cell_length_b 11.0102(15)
_cell_length_c 12.6670(18)
_cell_measurement_temperature 173(2)
_cell_volume 1327.1(3)
_computing_cell_refinement 'Bruker SMART'
_computing_data_collection 'Bruker SMART'
_computing_data_reduction 'Bruker SAINT'
_computing_molecular_graphics 'Bruker SHELXTL'
_computing_publication_material 'Bruker SHELXTL'
_computing_structure_refinement 'SHELXL-97 (Sheldrick, 1997)'
_computing_structure_solution 'SHELXS-97 (Sheldrick, 1990)'
_diffrn_ambient_temperature 173(2)
_diffrn_measured_fraction_theta_full 0.981
_diffrn_measured_fraction_theta_max 0.981
_diffrn_measurement_device_type 'CCD area detector'
_diffrn_measurement_method 'phi and omega scans'
_diffrn_radiation_monochromator graphite
_diffrn_radiation_source 'fine-focus sealed tube'
_diffrn_radiation_type MoK\a
_diffrn_radiation_wavelength 0.71073
_diffrn_reflns_av_R_equivalents 0.0264
_diffrn_reflns_av_sigmaI/netI 0.0453
_diffrn_reflns_limit_h_max 11
_diffrn_reflns_limit_h_min -11
_diffrn_reflns_limit_k_max 12
_diffrn_reflns_limit_k_min -12
_diffrn_reflns_limit_l_max 14
_diffrn_reflns_limit_l_min -14
_diffrn_reflns_number 7282
_diffrn_reflns_theta_full 23.27
_diffrn_reflns_theta_max 23.27
_diffrn_reflns_theta_min 1.62
_exptl_absorpt_coefficient_mu 0.366
_exptl_absorpt_correction_T_max 0.964
_exptl_absorpt_correction_T_min 0.929
_exptl_absorpt_correction_type empirical
_exptl_absorpt_process_details SADABS
_exptl_crystal_colour yellow
_exptl_crystal_density_diffrn 1.295
_exptl_crystal_density_meas ?
_exptl_crystal_density_method 'not measured'
_exptl_crystal_description irregular
_exptl_crystal_F_000 544
_exptl_crystal_size_max 0.20
_exptl_crystal_size_mid 0.20
_exptl_crystal_size_min 0.10
_refine_diff_density_max 0.362
_refine_diff_density_min -0.201
_refine_diff_density_rms 0.055
_refine_ls_extinction_method none
_refine_ls_goodness_of_fit_ref 1.011
_refine_ls_hydrogen_treatment constr
_refine_ls_matrix_type full
_refine_ls_number_parameters 322
_refine_ls_number_reflns 3745
_refine_ls_number_restraints 0
_refine_ls_restrained_S_all 1.011
_refine_ls_R_factor_all 0.0626
_refine_ls_R_factor_gt 0.0467
_refine_ls_shift/su_max 0.010
_refine_ls_shift/su_mean 0.001
_refine_ls_structure_factor_coef Fsqd
_refine_ls_weighting_details 'calc w=1/[\s^2^(Fo^2^)+(0.0645P)^2^+0.2973P] where P=(Fo^2^+2Fc^2^)/3'
_refine_ls_weighting_scheme calc
_refine_ls_wR_factor_gt 0.1084
_refine_ls_wR_factor_ref 0.1173
_reflns_number_gt 2965
_reflns_number_total 3745
_reflns_threshold_expression >2sigma(I)
_cod_data_source_file 2010-69.cif
_cod_data_source_block 9jn181s
_cod_depositor_comments
;
The following automatic conversions were performed:

'_symmetry_cell_setting' value 'Triclinic' changed to 'triclinic'
according to the built-in table from CIF Core dictionary named
'cif_core.dic' version 2.4.1 from 2010-06-29.

Automatic conversion script
Id: cif_fix_values 1891 2012-01-12 08:04:46Z andrius 

The following automatic conversions were performed:

'_exptl_crystal_density_meas' value 'not measured' was changed to '?'
- the value is perceived as not measured.

Automatic conversion script
Id: cif_fix_values 3008 2015-01-20 13:52:24Z robertas 
;
_cod_original_sg_symbol_H-M P-1
_cod_database_code 1512933

loop_
_symmetry_equiv_pos_as_xyz
'x, y, z'
'-x, -y, -z'

loop_
_atom_site_label
_atom_site_type_symbol
_atom_site_fract_x
_atom_site_fract_y
_atom_site_fract_z
_atom_site_U_iso_or_equiv
_atom_site_adp_type
_atom_site_occupancy
_atom_site_symmetry_multiplicity
_atom_site_calc_flag
_atom_site_refinement_flags
Ti1 Ti 0.39487(6) 1.06013(5) 0.31103(4) 0.02752(19) Uani 1 1 d .
N1 N 0.2122(2) 0.9644(2) 0.41332(19) 0.0287(6) Uani 1 1 d .
O1 O 0.2894(2) 0.90958(18) 0.20413(15) 0.0294(5) Uani 1 1 d .
O2 O 0.4578(2) 0.91458(18) 0.36695(15) 0.0281(5) Uani 1 1 d .
O3 O 0.5489(2) 1.1063(2) 0.23519(16) 0.0400(6) Uani 1 1 d .
O4 O 0.4725(2) 1.16968(18) 0.43973(15) 0.0280(5) Uani 1 1 d .
O5 O 0.2964(2) 1.15158(19) 0.25950(16) 0.0384(6) Uani 1 1 d .
O6 O 0.2558(2) 1.4792(2) 0.51654(17) 0.0384(6) Uani 1 1 d .
O7 O -0.0893(2) 0.5065(2) 0.11501(19) 0.0497(7) Uani 1 1 d .
C1 C 0.2292(3) 0.7842(3) 0.2141(2) 0.0279(7) Uani 1 1 d .
C2 C 0.1040(3) 0.7123(3) 0.1548(2) 0.0313(7) Uani 1 1 d .
H2 H 0.0668 0.7533 0.1070 0.038 Uiso 1 1 calc R
C3 C 0.0352(3) 0.5829(3) 0.1658(2) 0.0361(8) Uani 1 1 d .
C4 C 0.0910(3) 0.5186(3) 0.2323(2) 0.0359(8) Uani 1 1 d .
H4 H 0.0429 0.4290 0.2392 0.043 Uiso 1 1 calc R
C5 C 0.2152(3) 0.5864(3) 0.2871(2) 0.0335(8) Uani 1 1 d .
H5 H 0.2539 0.5422 0.3308 0.040 Uiso 1 1 calc R
C6 C 0.2880(3) 0.7203(3) 0.2808(2) 0.0260(7) Uani 1 1 d .
C7 C 0.4157(3) 0.7922(3) 0.3442(2) 0.0275(7) Uani 1 1 d .
C8 C 0.5012(3) 0.7204(3) 0.3822(2) 0.0272(7) Uani 1 1 d .
C9 C 0.5307(3) 0.6278(3) 0.3105(2) 0.0345(8) Uani 1 1 d .
H9 H 0.4928 0.6108 0.2394 0.041 Uiso 1 1 calc R
C10 C 0.6134(3) 0.5600(3) 0.3392(2) 0.0323(8) Uani 1 1 d .
H10 H 0.6352 0.4999 0.2884 0.039 Uiso 1 1 calc R
C11 C -0.1584(4) 0.5675(4) 0.0526(3) 0.0600(11) Uani 1 1 d .
H11A H -0.1802 0.6355 0.0984 0.090 Uiso 1 1 calc R
H11B H -0.2450 0.5018 0.0194 0.090 Uiso 1 1 calc R
H11C H -0.0975 0.6071 -0.0030 0.090 Uiso 1 1 calc R
C12 C 0.5997(4) 1.0660(4) 0.1388(3) 0.0509(10) Uani 1 1 d .
H12 H 0.5203 1.0311 0.0843 0.061 Uiso 1 1 calc R
C13 C 0.6544(6) 0.9586(5) 0.1514(4) 0.0980(18) Uani 1 1 d .
H13A H 0.7241 0.9869 0.2110 0.147 Uiso 1 1 calc R
H13B H 0.6975 0.9385 0.0858 0.147 Uiso 1 1 calc R
H13C H 0.5773 0.8803 0.1657 0.147 Uiso 1 1 calc R
C14 C 0.7075(6) 1.1797(5) 0.1010(5) 0.122(2) Uani 1 1 d .
H14A H 0.6662 1.2445 0.0874 0.182 Uiso 1 1 calc R
H14B H 0.7441 1.1507 0.0352 0.182 Uiso 1 1 calc R
H14C H 0.7837 1.2193 0.1555 0.182 Uiso 1 1 calc R
C15 C 0.4436(3) 1.2553(3) 0.5120(2) 0.0247(7) Uani 1 1 d .
C16 C 0.3650(3) 1.3273(3) 0.4825(2) 0.0269(7) Uani 1 1 d .
H16 H 0.3300 1.3142 0.4109 0.032 Uiso 1 1 calc R
C17 C 0.3370(3) 1.4178(3) 0.5561(2) 0.0300(7) Uani 1 1 d .
C18 C 0.2187(4) 1.5706(3) 0.5877(3) 0.0492(10) Uani 1 1 d .
H18A H 0.1691 1.5272 0.6466 0.074 Uiso 1 1 calc R
H18B H 0.1580 1.6042 0.5496 0.074 Uiso 1 1 calc R
H18C H 0.3032 1.6432 0.6159 0.074 Uiso 1 1 calc R
C19 C 0.3552(5) 1.2959(4) 0.1269(3) 0.0744(13) Uani 1 1 d .
H19A H 0.3350 1.3643 0.1735 0.112 Uiso 1 1 calc R
H19B H 0.3362 1.3030 0.0525 0.112 Uiso 1 1 calc R
H19C H 0.4535 1.3066 0.1377 0.112 Uiso 1 1 calc R
C20 C 0.2648(4) 1.1644(3) 0.1531(3) 0.0490(10) Uani 1 1 d .
H20 H 0.2870 1.0963 0.1046 0.059 Uiso 1 1 calc R
C21 C 0.1134(5) 1.1401(5) 0.1377(4) 0.0968(18) Uani 1 1 d .
H21A H 0.0592 1.0501 0.1493 0.145 Uiso 1 1 calc R
H21B H 0.0934 1.1530 0.0651 0.145 Uiso 1 1 calc R
H21C H 0.0877 1.2013 0.1887 0.145 Uiso 1 1 calc R
C22 C 0.2355(3) 0.9350(3) 0.5095(2) 0.0311(7) Uani 1 1 d .
H22 H 0.3286 0.9659 0.5387 0.037 Uiso 1 1 calc R
C23 C 0.1305(3) 0.8622(3) 0.5675(3) 0.0379(8) Uani 1 1 d .
H23 H 0.1512 0.8442 0.6358 0.045 Uiso 1 1 calc R
C24 C -0.0052(4) 0.8153(3) 0.5264(3) 0.0447(9) Uani 1 1 d .
H24 H -0.0795 0.7639 0.5649 0.054 Uiso 1 1 calc R
C25 C -0.0294(3) 0.8457(3) 0.4277(3) 0.0421(9) Uani 1 1 d .
H25 H -0.1217 0.8155 0.3969 0.050 Uiso 1 1 calc R
C26 C 0.0795(3) 0.9192(3) 0.3740(3) 0.0348(8) Uani 1 1 d .
H26 H 0.0607 0.9392 0.3060 0.042 Uiso 1 1 calc R

loop_
_atom_site_aniso_label
_atom_site_aniso_U_11
_atom_site_aniso_U_22
_atom_site_aniso_U_33
_atom_site_aniso_U_23
_atom_site_aniso_U_13
_atom_site_aniso_U_12
Ti1 0.0313(4) 0.0246(3) 0.0251(3) 0.0014(2) -0.0008(2) 0.0086(2)
N1 0.0258(15) 0.0292(14) 0.0315(15) 0.0009(11) -0.0003(12) 0.0112(12)
O1 0.0354(13) 0.0259(12) 0.0245(11) 0.0030(9) -0.0012(9) 0.0078(10)
O2 0.0292(12) 0.0251(12) 0.0294(11) 0.0000(9) -0.0010(9) 0.0104(9)
O3 0.0431(14) 0.0357(13) 0.0306(12) -0.0025(10) 0.0069(10) 0.0033(11)
O4 0.0284(12) 0.0265(11) 0.0282(11) -0.0010(9) -0.0001(9) 0.0102(9)
O5 0.0543(15) 0.0329(12) 0.0287(12) 0.0002(10) -0.0086(11) 0.0175(11)
O6 0.0411(14) 0.0329(12) 0.0472(14) 0.0056(10) -0.0017(11) 0.0206(11)
O7 0.0408(14) 0.0358(13) 0.0630(16) 0.0052(12) -0.0233(12) 0.0024(11)
C1 0.0337(19) 0.0262(17) 0.0234(16) 0.0011(13) 0.0041(14) 0.0108(15)
C2 0.0350(19) 0.0286(17) 0.0300(17) 0.0015(14) -0.0066(15) 0.0117(15)
C3 0.0344(19) 0.0349(19) 0.0346(19) -0.0028(15) -0.0072(15) 0.0092(16)
C4 0.036(2) 0.0247(17) 0.042(2) 0.0032(15) -0.0047(16) 0.0051(15)
C5 0.040(2) 0.0304(18) 0.0316(18) 0.0025(14) -0.0043(15) 0.0149(16)
C6 0.0286(17) 0.0240(16) 0.0244(16) -0.0016(13) -0.0030(13) 0.0097(14)
C7 0.0332(18) 0.0280(18) 0.0229(16) 0.0026(13) 0.0071(14) 0.0133(15)
C8 0.0256(17) 0.0244(16) 0.0297(17) 0.0001(13) -0.0006(14) 0.0075(14)
C9 0.039(2) 0.0349(18) 0.0285(17) -0.0005(14) -0.0022(15) 0.0141(16)
C10 0.0363(19) 0.0295(17) 0.0337(18) -0.0040(14) 0.0042(15) 0.0175(15)
C11 0.049(2) 0.051(2) 0.075(3) 0.003(2) -0.028(2) 0.013(2)
C12 0.051(2) 0.059(2) 0.0284(19) -0.0031(17) 0.0102(17) 0.005(2)
C13 0.141(5) 0.105(4) 0.068(3) 0.004(3) 0.048(3) 0.071(4)
C14 0.152(5) 0.088(4) 0.110(4) 0.029(3) 0.097(4) 0.018(4)
C15 0.0210(16) 0.0206(15) 0.0272(16) -0.0005(13) 0.0032(13) 0.0022(13)
C16 0.0222(17) 0.0248(16) 0.0313(17) 0.0053(14) -0.0004(13) 0.0047(13)
C17 0.0264(18) 0.0235(16) 0.0409(19) 0.0073(15) 0.0041(15) 0.0086(14)
C18 0.056(2) 0.044(2) 0.061(2) 0.0069(18) 0.0092(19) 0.0337(19)
C19 0.091(4) 0.067(3) 0.064(3) 0.028(2) -0.014(3) 0.021(3)
C20 0.074(3) 0.038(2) 0.037(2) 0.0045(16) -0.0141(19) 0.0222(19)
C21 0.076(3) 0.099(4) 0.108(4) 0.052(3) -0.043(3) 0.010(3)
C22 0.0299(18) 0.0307(17) 0.0315(18) 0.0002(14) -0.0005(15) 0.0105(15)
C23 0.040(2) 0.0362(18) 0.0365(19) 0.0075(15) 0.0033(16) 0.0108(16)
C24 0.039(2) 0.040(2) 0.049(2) 0.0103(17) 0.0098(18) 0.0059(17)
C25 0.0262(19) 0.039(2) 0.055(2) 0.0027(18) 0.0017(17) 0.0062(16)
C26 0.033(2) 0.0376(19) 0.0349(18) 0.0020(15) -0.0007(16) 0.0145(16)

loop_
_atom_type_symbol
_atom_type_description
_atom_type_scat_dispersion_real
_atom_type_scat_dispersion_imag
_atom_type_scat_source
C C 0.0033 0.0016 'International Tables Vol C Tables 4.2.6.8 and 6.1.1.4'
H H 0.0000 0.0000 'International Tables Vol C Tables 4.2.6.8 and 6.1.1.4'
O O 0.0106 0.0060 'International Tables Vol C Tables 4.2.6.8 and 6.1.1.4'
Ti Ti 0.2776 0.4457 'International Tables Vol C Tables 4.2.6.8 and 6.1.1.4'
N N 0.0061 0.0033 'International Tables Vol C Tables 4.2.6.8 and 6.1.1.4'

loop_
_geom_angle_atom_site_label_1
_geom_angle_atom_site_label_2
_geom_angle_atom_site_label_3
_geom_angle
_geom_angle_site_symmetry_1
_geom_angle_site_symmetry_3
O3 Ti1 O5 101.87(10) . .
O3 Ti1 O4 97.99(9) . .
O5 Ti1 O4 100.06(9) . .
O3 Ti1 O1 93.89(9) . .
O5 Ti1 O1 87.96(9) . .
O4 Ti1 O1 163.94(9) . .
O3 Ti1 O2 89.00(9) . .
O5 Ti1 O2 165.11(9) . .
O4 Ti1 O2 88.31(8) . .
O1 Ti1 O2 81.10(8) . .
O3 Ti1 N1 167.84(9) . .
O5 Ti1 N1 89.57(9) . .
O4 Ti1 N1 83.85(9) . .
O1 Ti1 N1 82.30(8) . .
O2 Ti1 N1 79.03(8) . .
C22 N1 C26 117.3(3) . .
C22 N1 Ti1 120.5(2) . .
C26 N1 Ti1 121.5(2) . .
C1 O1 Ti1 130.34(17) . .
C7 O2 Ti1 132.52(19) . .
C12 O3 Ti1 140.2(2) . .
C15 O4 Ti1 139.55(17) . .
C20 O5 Ti1 130.6(2) . .
C17 O6 C18 118.2(2) . .
C3 O7 C11 117.8(3) . .
O1 C1 C2 118.4(3) . .
O1 C1 C6 122.2(3) . .
C2 C1 C6 119.4(3) . .
C3 C2 C1 120.2(3) . .
C3 C2 H2 119.9 . .
C1 C2 H2 119.9 . .
O7 C3 C2 124.5(3) . .
O7 C3 C4 114.5(3) . .
C2 C3 C4 121.0(3) . .
C5 C4 C3 119.1(3) . .
C5 C4 H4 120.4 . .
C3 C4 H4 120.4 . .
C4 C5 C6 122.0(3) . .
C4 C5 H5 119.0 . .
C6 C5 H5 119.0 . .
C5 C6 C1 118.1(3) . .
C5 C6 C7 121.1(3) . .
C1 C6 C7 120.8(3) . .
O2 C7 C6 121.9(3) . .
O2 C7 C8 118.7(3) . .
C6 C7 C8 119.4(3) . .
C9 C8 C15 118.8(3) . 2_676
C9 C8 C7 119.1(3) . .
C15 C8 C7 122.1(3) 2_676 .
C10 C9 C8 122.4(3) . .
C10 C9 H9 118.8 . .
C8 C9 H9 118.8 . .
C17 C10 C9 118.0(3) 2_676 .
C17 C10 H10 121.0 2_676 .
C9 C10 H10 121.0 . .
O7 C11 H11A 109.5 . .
O7 C11 H11B 109.5 . .
H11A C11 H11B 109.5 . .
O7 C11 H11C 109.5 . .
H11A C11 H11C 109.5 . .
H11B C11 H11C 109.5 . .
O3 C12 C14 109.9(3) . .
O3 C12 C13 111.1(3) . .
C14 C12 C13 111.5(4) . .
O3 C12 H12 108.1 . .
C14 C12 H12 108.1 . .
C13 C12 H12 108.1 . .
C12 C13 H13A 109.5 . .
C12 C13 H13B 109.5 . .
H13A C13 H13B 109.5 . .
C12 C13 H13C 109.5 . .
H13A C13 H13C 109.5 . .
H13B C13 H13C 109.5 . .
C12 C14 H14A 109.5 . .
C12 C14 H14B 109.5 . .
H14A C14 H14B 109.5 . .
C12 C14 H14C 109.5 . .
H14A C14 H14C 109.5 . .
H14B C14 H14C 109.5 . .
O4 C15 C16 120.6(3) . .
O4 C15 C8 120.7(2) . 2_676
C16 C15 C8 118.6(3) . 2_676
C17 C16 C15 121.0(3) . .
C17 C16 H16 119.5 . .
C15 C16 H16 119.5 . .
O6 C17 C10 124.2(3) . 2_676
O6 C17 C16 114.6(3) . .
C10 C17 C16 121.2(3) 2_676 .
O6 C18 H18A 109.5 . .
O6 C18 H18B 109.5 . .
H18A C18 H18B 109.5 . .
O6 C18 H18C 109.5 . .
H18A C18 H18C 109.5 . .
H18B C18 H18C 109.5 . .
C20 C19 H19A 109.5 . .
C20 C19 H19B 109.5 . .
H19A C19 H19B 109.5 . .
C20 C19 H19C 109.5 . .
H19A C19 H19C 109.5 . .
H19B C19 H19C 109.5 . .
O5 C20 C21 110.1(3) . .
O5 C20 C19 109.6(3) . .
C21 C20 C19 112.7(3) . .
O5 C20 H20 108.1 . .
C21 C20 H20 108.1 . .
C19 C20 H20 108.1 . .
C20 C21 H21A 109.5 . .
C20 C21 H21B 109.5 . .
H21A C21 H21B 109.5 . .
C20 C21 H21C 109.5 . .
H21A C21 H21C 109.5 . .
H21B C21 H21C 109.5 . .
N1 C22 C23 122.7(3) . .
N1 C22 H22 118.7 . .
C23 C22 H22 118.7 . .
C22 C23 C24 119.8(3) . .
C22 C23 H23 120.1 . .
C24 C23 H23 120.1 . .
C25 C24 C23 117.6(3) . .
C25 C24 H24 121.2 . .
C23 C24 H24 121.2 . .
C26 C25 C24 119.9(3) . .
C26 C25 H25 120.0 . .
C24 C25 H25 120.0 . .
N1 C26 C25 122.7(3) . .
N1 C26 H26 118.6 . .
C25 C26 H26 118.6 . .

loop_
_geom_bond_atom_site_label_1
_geom_bond_atom_site_label_2
_geom_bond_distance
_geom_bond_site_symmetry_2
Ti1 O3 1.799(2) .
Ti1 O5 1.824(2) .
Ti1 O4 1.8939(19) .
Ti1 O1 1.9844(19) .
Ti1 O2 2.1183(19) .
Ti1 N1 2.292(3) .
N1 C22 1.340(4) .
N1 C26 1.344(4) .
O1 C1 1.321(3) .
O2 C7 1.257(3) .
O3 C12 1.411(4) .
O4 C15 1.342(3) .
O5 C20 1.421(4) .
O6 C17 1.369(3) .
O6 C18 1.422(4) .
O7 C3 1.365(4) .
O7 C11 1.428(4) .
C1 C2 1.405(4) .
C1 C6 1.418(4) .
C2 C3 1.374(4) .
C2 H2 0.9500 .
C3 C4 1.401(4) .
C4 C5 1.364(4) .
C4 H4 0.9500 .
C5 C6 1.411(4) .
C5 H5 0.9500 .
C6 C7 1.449(4) .
C7 C8 1.483(4) .
C8 C9 1.397(4) .
C8 C15 1.411(4) 2_676
C9 C10 1.385(4) .
C9 H9 0.9500 .
C10 C17 1.381(4) 2_676
C10 H10 0.9500 .
C11 H11A 0.9800 .
C11 H11B 0.9800 .
C11 H11C 0.9800 .
C12 C14 1.481(6) .
C12 C13 1.500(6) .
C12 H12 1.0000 .
C13 H13A 0.9800 .
C13 H13B 0.9800 .
C13 H13C 0.9800 .
C14 H14A 0.9800 .
C14 H14B 0.9800 .
C14 H14C 0.9800 .
C15 C16 1.392(4) .
C15 C8 1.411(4) 2_676
C16 C17 1.386(4) .
C16 H16 0.9500 .
C17 C10 1.381(4) 2_676
C18 H18A 0.9800 .
C18 H18B 0.9800 .
C18 H18C 0.9800 .
C19 C20 1.497(5) .
C19 H19A 0.9800 .
C19 H19B 0.9800 .
C19 H19C 0.9800 .
C20 C21 1.488(5) .
C20 H20 1.0000 .
C21 H21A 0.9800 .
C21 H21B 0.9800 .
C21 H21C 0.9800 .
C22 C23 1.372(4) .
C22 H22 0.9500 .
C23 C24 1.378(5) .
C23 H23 0.9500 .
C24 C25 1.377(5) .
C24 H24 0.9500 .
C25 C26 1.367(5) .
C25 H25 0.9500 .
C26 H26 0.9500 .
